data_7712877
loop_
_publ_author_name
'Gomez-Espa\~na, Alejandra'
'Lopez-Morales, Jorge L'
'Espa\~nol-Sanchez, Belinda'
'Garc\'ia-Ordu\~na, Pilar'
'Lahoz, Fernando J.'
'Iglesias, Manuel'
'Fernandez-Alvarez, Francisco J'

_publ_section_title
;
 Iridium-(\k2-NSi) Catalyzed Dehydrogenation of Formic Acid: Effect of
 Auxiliary Ligands on the Catalytic Performance
;
_journal_name_full 'Dalton Transactions'
_journal_paper_doi 10.1039/D3DT00744H
_journal_year 2023
_chemical_formula_moiety 'C27 H37 F3 Ir N3 O4 S Si, C7 H8'
_chemical_formula_sum 'C34 H45 F3 Ir N3 O4 S Si'
_chemical_formula_weight 869.08
_space_group_crystal_system monoclinic
_space_group_IT_number 14
_space_group_name_Hall '-P 2ybc'
_space_group_name_H-M_alt 'P 1 21/c 1'
_atom_sites_solution_hydrogens mixed
_atom_sites_solution_primary direct
_atom_sites_solution_secondary difmap
_audit_creation_date 2022-09-09
_audit_creation_method
;
Olex2 1.5
(compiled 2022.04.07 svn.rca3783a0 for OlexSys, GUI svn.r6498)
;
_audit_update_record
;
2023-03-08 deposited with the CCDC.	2023-04-26 downloaded from the CCDC.
;
_cell_angle_alpha 90
_cell_angle_beta 91.561(2)
_cell_angle_gamma 90
_cell_formula_units_Z 4
_cell_length_a 15.8989(6)
_cell_length_b 19.4839(7)
_cell_length_c 11.8251(4)
_cell_measurement_reflns_used 9735
_cell_measurement_temperature 100(2)
_cell_measurement_theta_max 34.145
_cell_measurement_theta_min 2.780
_cell_volume 3661.7(2)
_computing_cell_refinement 'SAINT V8.40B (Bruker AXS, 2016) in APEX4 '
_computing_data_collection 'SAINT V8.40B (Bruker AXS, 2016) in APEX4'
_computing_data_reduction 'SAINT V8.40B (Bruker AXS, 2016) in APEX4'
_computing_molecular_graphics 'Olex2 1.5 (Dolomanov et al., 2009)'
_computing_publication_material 'Olex2 1.5 (Dolomanov et al., 2009)'
_computing_structure_refinement 'XL  (Sheldrick, 2008)'
_computing_structure_solution 'XS  (Sheldrick, 2008)'
_diffrn_ambient_temperature 100(2)
_diffrn_detector 'Pilatus 6M-Dectris'
_diffrn_detector_type 'Pilatus 6M-Dectris area detector'
_diffrn_measured_fraction_theta_full 0.941
_diffrn_measured_fraction_theta_max 0.803
_diffrn_measurement_device 'Dectris area detector and MD2M diffractometer'
_diffrn_measurement_device_type 'Dectris area detector and MD2M diffractometer'
_diffrn_measurement_method 'phi rotation'
_diffrn_radiation_probe x-ray
_diffrn_radiation_type synchrotron
_diffrn_radiation_wavelength 0.7294
_diffrn_reflns_av_R_equivalents 0.0781
_diffrn_reflns_av_unetI/netI 0.0608
_diffrn_reflns_Laue_measured_fraction_full 0.941
_diffrn_reflns_Laue_measured_fraction_max 0.803
_diffrn_reflns_limit_h_max 23
_diffrn_reflns_limit_h_min -23
_diffrn_reflns_limit_k_max 27
_diffrn_reflns_limit_k_min -27
_diffrn_reflns_limit_l_max 16
_diffrn_reflns_limit_l_min -16
_diffrn_reflns_number 53433
_diffrn_reflns_point_group_measured_fraction_full 0.941
_diffrn_reflns_point_group_measured_fraction_max 0.803
_diffrn_reflns_theta_full 27.500
_diffrn_reflns_theta_max 34.091
_diffrn_reflns_theta_min 1.315
_diffrn_source synchrotron
_diffrn_source_type 'BL13-XALOC beamline,ALBA'
_diffrn_standards_number 0
_exptl_absorpt_coefficient_mu 4.032
_exptl_absorpt_correction_T_max 0.2709
_exptl_absorpt_correction_T_min 0.1248
_exptl_absorpt_correction_type multi-scan
_exptl_absorpt_process_details
;
SADABS-2016/2 (Bruker,2016/2) was used for absorption correction.
wR2(int) was 0.2183 before and 0.1053 after correction.
The Ratio of minimum to maximum transmission is 0.4607.
The \l/2 correction factor is Not present.
;
_exptl_crystal_colour orange
_exptl_crystal_colour_primary orange
_exptl_crystal_density_diffrn 1.576
_exptl_crystal_description needle
_exptl_crystal_F_000 1744
_exptl_crystal_recrystallization_method 'Re-crystallisation from solvent: toluene / pentane'
_exptl_crystal_size_max 0.060
_exptl_crystal_size_mid 0.020
_exptl_crystal_size_min 0.005
_refine_diff_density_max 6.905
_refine_diff_density_min -2.744
_refine_diff_density_rms 0.301
_refine_ls_extinction_method none
_refine_ls_goodness_of_fit_ref 1.076
_refine_ls_hydrogen_treatment mixed
_refine_ls_matrix_type full
_refine_ls_number_parameters 438
_refine_ls_number_reflns 11179
_refine_ls_number_restraints 0
_refine_ls_restrained_S_all 1.076
_refine_ls_R_factor_all 0.0693
_refine_ls_R_factor_gt 0.0595
_refine_ls_shift/su_max 0.000
_refine_ls_shift/su_mean 0.000
_refine_ls_structure_factor_coef Fsqd
_refine_ls_weighting_details 'w=1/[\s^2^(Fo^2^)+(0.1175P)^2^+6.9568P] where P=(Fo^2^+2Fc^2^)/3'
_refine_ls_weighting_scheme calc
_refine_ls_wR_factor_gt 0.1654
_refine_ls_wR_factor_ref 0.1756
_reflns_Friedel_coverage 0.000
_reflns_number_gt 9705
_reflns_number_total 11179
_reflns_threshold_expression 'I > 2\s(I)'
_cod_data_source_file d3dt00744h2.cif
_cod_data_source_block cmpnd_3
_cod_database_code 7712877
_shelx_shelxl_version_number 2019/1
_shelx_space_group_comment
;
The symmetry employed for this shelxl refinement is uniquely defined
by the following loop, which should always be used as a source of
symmetry information in preference to the above space-group names.
They are only intended as comments.
;
_shelx_estimated_absorpt_t_max 0.824
_shelx_estimated_absorpt_t_min 0.196
_olex2_refinement_description
;
1. Fixed Uiso
 At 1.2 times of:
  All C(H) groups
 At 1.5 times of:
  All C(H,H,H) groups
2.a Aromatic/amide H refined with riding coordinates:
 C1(H1), C2(H2), C4(H4), C15(H15), C16(H16), C18(H18), C22(H22), C24(H24),
 C25(H25), C52(H52), C53(H53), C55(H55), C56(H56), C57(H57)
2.b Idealised Me refined as rotating group:
 C6(H6A,H6B,H6C), C8(H8A,H8B,H8C), C9(H9A,H9B,H9C), C10(H10A,H10B,H10C),
 C12(H12A,H12B,H12C), C13(H13A,H13B,H13C), C14(H14A,H14B,H14C), C20(H20A,H20B,
 H20C), C26(H26A,H26B,H26C), C58(H58A,H58B,H58C)
;
_olex2_submission_special_instructions 'No special instructions were received'

loop_
_space_group_symop_operation_xyz
'x, y, z'
'-x, y+1/2, -z+1/2'
'-x, -y, -z'
'x, -y-1/2, z-1/2'

loop_
_atom_site_label
_atom_site_type_symbol
_atom_site_fract_x
_atom_site_fract_y
_atom_site_fract_z
_atom_site_U_iso_or_equiv
_atom_site_adp_type
_atom_site_occupancy
_atom_site_site_symmetry_order
_atom_site_calc_flag
_atom_site_refinement_flags_posn
_atom_site_refinement_flags_adp
_atom_site_refinement_flags_occupancy
_atom_site_disorder_assembly
_atom_site_disorder_group
Ir1 Ir 0.30460(2) 0.39419(2) 0.24685(2) 0.01712(8) Uani 1 1 d . . . . .
H H 0.306(4) 0.322(3) 0.196(6) 0.023(16) Uiso 1 1 d . . . . .
S1 S 0.52635(8) 0.38177(6) 0.20812(11) 0.0207(2) Uani 1 1 d . . . . .
Si1 Si 0.16675(8) 0.36589(6) 0.26307(11) 0.0186(2) Uani 1 1 d . . . . .
F1 F 0.4992(3) 0.33252(18) 0.0045(3) 0.0401(9) Uani 1 1 d . . . . .
F2 F 0.6296(3) 0.35389(19) 0.0450(4) 0.0410(9) Uani 1 1 d . . . . .
F3 F 0.5434(2) 0.43656(16) 0.0076(3) 0.0322(7) Uani 1 1 d . . . . .
O1 O 0.1328(2) 0.37753(19) 0.1237(3) 0.0234(7) Uani 1 1 d . . . . .
O2 O 0.4469(2) 0.4182(2) 0.2032(4) 0.0330(9) Uani 1 1 d . . . . .
O3 O 0.5222(3) 0.31162(19) 0.2458(4) 0.0315(8) Uani 1 1 d . . . . .
O4 O 0.5937(3) 0.4228(2) 0.2550(4) 0.0325(8) Uani 1 1 d . . . . .
N1 N 0.2639(3) 0.4205(2) 0.0855(4) 0.0215(7) Uani 1 1 d . . . . .
N2 N 0.3467(3) 0.3768(2) 0.4092(4) 0.0197(7) Uani 1 1 d . . . . .
N3 N 0.3246(3) 0.49695(19) 0.3075(4) 0.0203(7) Uani 1 1 d . . . . .
C1 C 0.3155(3) 0.4511(3) 0.0121(5) 0.0249(9) Uani 1 1 d . . . . .
H1 H 0.371486 0.458292 0.033917 0.030 Uiso 1 1 calc R U . . .
C2 C 0.2883(4) 0.4720(3) -0.0940(5) 0.0276(10) Uani 1 1 d . . . . .
H2 H 0.325638 0.492945 -0.142443 0.033 Uiso 1 1 calc R U . . .
C3 C 0.2049(4) 0.4619(2) -0.1287(5) 0.0267(10) Uani 1 1 d . . . . .
C4 C 0.1522(3) 0.4308(3) -0.0532(5) 0.0256(10) Uani 1 1 d . . . . .
H4 H 0.095785 0.423942 -0.072912 0.031 Uiso 1 1 calc R U . . .
C5 C 0.1836(3) 0.4093(2) 0.0533(4) 0.0188(8) Uani 1 1 d . . . . .
C6 C 0.1743(5) 0.4844(4) -0.2438(5) 0.0382(13) Uani 1 1 d . . . . .
H6A H 0.115767 0.473168 -0.253630 0.057 Uiso 1 1 calc R U . . .
H6B H 0.205928 0.461324 -0.300434 0.057 Uiso 1 1 calc R U . . .
H6C H 0.181597 0.533088 -0.251083 0.057 Uiso 1 1 calc R U . . .
C7 C 0.0991(3) 0.4305(3) 0.3431(5) 0.0263(10) Uani 1 1 d . . . . .
C8 C 0.0060(4) 0.4091(3) 0.3506(6) 0.0354(12) Uani 1 1 d . . . . .
H8A H 0.002185 0.367529 0.393734 0.053 Uiso 1 1 calc R U . . .
H8B H -0.017185 0.401620 0.275797 0.053 Uiso 1 1 calc R U . . .
H8C H -0.024926 0.444809 0.386882 0.053 Uiso 1 1 calc R U . . .
C9 C 0.1358(4) 0.4427(3) 0.4614(5) 0.0346(12) Uani 1 1 d . . . . .
H9A H 0.107301 0.480614 0.495423 0.052 Uiso 1 1 calc R U . . .
H9B H 0.194628 0.453012 0.457008 0.052 Uiso 1 1 calc R U . . .
H9C H 0.128488 0.402276 0.506402 0.052 Uiso 1 1 calc R U . . .
C10 C 0.1007(4) 0.4994(3) 0.2785(6) 0.0331(12) Uani 1 1 d . . . . .
H10A H 0.066135 0.532219 0.315963 0.050 Uiso 1 1 calc R U . . .
H10B H 0.079493 0.492557 0.202512 0.050 Uiso 1 1 calc R U . . .
H10C H 0.157440 0.516094 0.276757 0.050 Uiso 1 1 calc R U . . .
C11 C 0.1337(3) 0.2726(2) 0.2912(5) 0.0252(9) Uani 1 1 d . . . . .
C12 C 0.0460(4) 0.2566(3) 0.2363(5) 0.0319(11) Uani 1 1 d . . . . .
H12A H 0.046700 0.266641 0.156868 0.048 Uiso 1 1 calc R U . . .
H12B H 0.004061 0.284257 0.271275 0.048 Uiso 1 1 calc R U . . .
H12C H 0.033049 0.208917 0.246882 0.048 Uiso 1 1 calc R U . . .
C13 C 0.1302(4) 0.2593(3) 0.4192(5) 0.0335(11) Uani 1 1 d . . . . .
H13A H 0.115448 0.212248 0.432172 0.050 Uiso 1 1 calc R U . . .
H13B H 0.088675 0.288713 0.451363 0.050 Uiso 1 1 calc R U . . .
H13C H 0.184220 0.268726 0.453976 0.050 Uiso 1 1 calc R U . . .
C14 C 0.1946(3) 0.2215(3) 0.2413(5) 0.0294(11) Uani 1 1 d . . . . .
H14A H 0.249001 0.226628 0.277545 0.044 Uiso 1 1 calc R U . . .
H14B H 0.198933 0.229783 0.161606 0.044 Uiso 1 1 calc R U . . .
H14C H 0.174411 0.175656 0.253096 0.044 Uiso 1 1 calc R U . . .
C15 C 0.3571(3) 0.3145(2) 0.4561(4) 0.0220(9) Uani 1 1 d . . . . .
H15 H 0.345530 0.275911 0.412034 0.026 Uiso 1 1 calc R U . . .
C16 C 0.3843(3) 0.3052(2) 0.5677(5) 0.0244(9) Uani 1 1 d . . . . .
H16 H 0.389892 0.261097 0.597239 0.029 Uiso 1 1 calc R U . . .
C17 C 0.4033(3) 0.3623(2) 0.6358(4) 0.0224(9) Uani 1 1 d . . . . .
C18 C 0.3943(3) 0.4266(2) 0.5839(4) 0.0209(8) Uani 1 1 d . . . . .
H18 H 0.407471 0.465958 0.625310 0.025 Uiso 1 1 calc R U . . .
C19 C 0.3664(3) 0.4331(2) 0.4735(4) 0.0196(8) Uani 1 1 d . . . . .
C20 C 0.4314(4) 0.3549(3) 0.7558(5) 0.0283(10) Uani 1 1 d . . . . .
H20A H 0.383389 0.355420 0.803225 0.043 Uiso 1 1 calc R U . . .
H20B H 0.468216 0.392214 0.776294 0.043 Uiso 1 1 calc R U . . .
H20C H 0.460958 0.312224 0.765559 0.043 Uiso 1 1 calc R U . . .
C21 C 0.3568(3) 0.4997(2) 0.4145(4) 0.0195(8) Uani 1 1 d . . . . .
C22 C 0.3801(3) 0.5620(2) 0.4639(5) 0.0240(9) Uani 1 1 d . . . . .
H22 H 0.400472 0.563157 0.538366 0.029 Uiso 1 1 calc R U . . .
C23 C 0.3729(3) 0.6225(2) 0.4021(5) 0.0251(10) Uani 1 1 d . . . . .
C24 C 0.3433(4) 0.6178(3) 0.2917(5) 0.0285(11) Uani 1 1 d . . . . .
H24 H 0.339456 0.656997 0.247023 0.034 Uiso 1 1 calc R U . . .
C25 C 0.3190(3) 0.5545(3) 0.2469(4) 0.0248(9) Uani 1 1 d . . . . .
H25 H 0.298347 0.552373 0.172605 0.030 Uiso 1 1 calc R U . . .
C26 C 0.3948(4) 0.6909(3) 0.4546(6) 0.0332(12) Uani 1 1 d . . . . .
H26A H 0.429464 0.716456 0.404364 0.050 Uiso 1 1 calc R U . . .
H26B H 0.424738 0.683791 0.525179 0.050 Uiso 1 1 calc R U . . .
H26C H 0.344088 0.716167 0.467632 0.050 Uiso 1 1 calc R U . . .
C27 C 0.5514(4) 0.3758(3) 0.0585(5) 0.0270(10) Uani 1 1 d . . . . .
C51 C 0.1390(5) 0.7848(4) 0.5458(8) 0.0490(17) Uani 1 1 d . . . . .
C52 C 0.1789(6) 0.7799(5) 0.6502(9) 0.061(2) Uani 1 1 d . . . . .
H52 H 0.180160 0.818140 0.697238 0.073 Uiso 1 1 calc R U . . .
C53 C 0.2165(6) 0.7211(6) 0.6871(8) 0.067(3) Uani 1 1 d . . . . .
H53 H 0.242858 0.719705 0.758272 0.080 Uiso 1 1 calc R U . . .
C55 C 0.2157(6) 0.6634(5) 0.6191(10) 0.067(3) Uani 1 1 d . . . . .
H55 H 0.242326 0.623337 0.643475 0.080 Uiso 1 1 calc R U . . .
C56 C 0.1747(5) 0.6660(5) 0.5136(10) 0.063(3) Uani 1 1 d . . . . .
H56 H 0.172718 0.627371 0.467435 0.076 Uiso 1 1 calc R U . . .
C57 C 0.1363(5) 0.7273(5) 0.4776(8) 0.054(2) Uani 1 1 d . . . . .
H57 H 0.108789 0.729240 0.407230 0.065 Uiso 1 1 calc R U . . .
C58 C 0.0989(8) 0.8508(6) 0.5050(12) 0.086(4) Uani 1 1 d . . . . .
H58A H 0.044483 0.841172 0.471485 0.130 Uiso 1 1 calc R U . . .
H58B H 0.133764 0.871860 0.449856 0.130 Uiso 1 1 calc R U . . .
H58C H 0.092783 0.881441 0.567905 0.130 Uiso 1 1 calc R U . . .

loop_
_atom_site_aniso_label
_atom_site_aniso_U_11
_atom_site_aniso_U_22
_atom_site_aniso_U_33
_atom_site_aniso_U_23
_atom_site_aniso_U_13
_atom_site_aniso_U_12
Ir1 0.01762(11) 0.01310(11) 0.02082(13) 0.00002(5) 0.00376(8) 0.00042(5)
S1 0.0215(5) 0.0153(4) 0.0254(6) 0.0010(4) 0.0031(4) -0.0008(4)
Si1 0.0179(5) 0.0169(5) 0.0211(6) 0.0002(4) 0.0041(4) 0.0001(4)
F1 0.067(3) 0.0244(15) 0.0282(19) -0.0008(12) -0.0065(17) -0.0123(16)
F2 0.047(2) 0.0306(17) 0.046(2) 0.0011(15) 0.0191(18) 0.0130(15)
F3 0.0438(18) 0.0183(14) 0.0347(18) 0.0054(12) 0.0056(15) -0.0026(13)
O1 0.0222(16) 0.0233(15) 0.0250(19) 0.0018(13) 0.0046(14) -0.0049(13)
O2 0.0208(17) 0.0274(19) 0.051(3) 0.0053(17) 0.0126(17) 0.0012(14)
O3 0.045(2) 0.0192(16) 0.031(2) 0.0059(13) 0.0023(17) -0.0002(15)
O4 0.034(2) 0.0297(19) 0.034(2) -0.0026(15) -0.0032(17) -0.0096(16)
N1 0.0261(19) 0.0163(17) 0.022(2) 0.0000(13) 0.0051(16) -0.0019(14)
N2 0.0220(17) 0.0140(15) 0.023(2) -0.0033(14) 0.0045(15) -0.0022(14)
N3 0.0210(17) 0.0150(16) 0.025(2) 0.0010(13) 0.0002(15) -0.0017(13)
C1 0.025(2) 0.023(2) 0.027(3) 0.0041(17) 0.0031(19) -0.0028(17)
C2 0.035(3) 0.024(2) 0.024(3) 0.0064(17) 0.008(2) -0.0021(19)
C3 0.039(3) 0.0165(19) 0.025(3) 0.0061(16) -0.002(2) 0.0021(18)
C4 0.030(2) 0.020(2) 0.027(3) 0.0058(17) -0.0029(19) -0.0002(17)
C5 0.022(2) 0.0148(17) 0.019(2) 0.0021(14) 0.0021(17) -0.0014(15)
C6 0.054(4) 0.038(3) 0.023(3) 0.012(2) -0.003(2) -0.003(3)
C7 0.022(2) 0.027(2) 0.030(3) -0.0028(18) 0.0020(19) 0.0053(17)
C8 0.024(2) 0.039(3) 0.044(4) -0.005(2) 0.011(2) 0.004(2)
C9 0.031(3) 0.040(3) 0.033(3) -0.019(2) 0.004(2) 0.006(2)
C10 0.028(2) 0.021(2) 0.050(4) -0.002(2) 0.003(2) 0.0074(19)
C11 0.026(2) 0.021(2) 0.029(3) 0.0007(17) 0.0056(19) -0.0034(17)
C12 0.030(3) 0.031(3) 0.035(3) 0.003(2) 0.001(2) -0.011(2)
C13 0.043(3) 0.031(3) 0.026(3) 0.007(2) 0.004(2) -0.002(2)
C14 0.036(3) 0.020(2) 0.033(3) 0.0016(17) 0.007(2) -0.0015(17)
C15 0.026(2) 0.0171(19) 0.023(2) -0.0015(15) -0.0028(17) 0.0029(16)
C16 0.026(2) 0.0165(19) 0.030(3) 0.0033(16) 0.0042(19) 0.0036(16)
C17 0.022(2) 0.0190(19) 0.027(2) 0.0007(16) 0.0044(18) 0.0033(16)
C18 0.023(2) 0.0171(18) 0.022(2) -0.0030(15) -0.0020(17) 0.0005(15)
C19 0.0152(17) 0.0130(17) 0.031(2) 0.0004(15) 0.0047(16) 0.0008(13)
C20 0.031(2) 0.027(2) 0.027(3) 0.0023(18) 0.000(2) 0.0033(19)
C21 0.0183(18) 0.0145(17) 0.026(2) 0.0003(15) 0.0020(16) 0.0007(14)
C22 0.023(2) 0.018(2) 0.031(3) -0.0023(16) 0.0021(18) -0.0035(16)
C23 0.023(2) 0.0143(18) 0.038(3) -0.0005(18) 0.005(2) -0.0030(16)
C24 0.031(3) 0.0142(18) 0.040(3) 0.0056(18) 0.004(2) -0.0034(18)
C25 0.028(2) 0.017(2) 0.029(3) 0.0031(16) -0.0015(19) -0.0002(17)
C26 0.038(3) 0.017(2) 0.044(3) -0.0046(19) 0.001(2) -0.0077(19)
C27 0.035(3) 0.0164(19) 0.030(3) 0.0009(17) 0.005(2) -0.0013(19)
C51 0.038(3) 0.048(4) 0.060(5) -0.004(3) -0.003(3) -0.005(3)
C52 0.048(4) 0.067(5) 0.066(6) -0.005(4) -0.004(4) -0.007(4)
C53 0.057(5) 0.094(7) 0.050(5) 0.022(5) 0.000(4) -0.012(5)
C55 0.047(4) 0.049(4) 0.105(8) 0.030(5) 0.016(5) -0.002(3)
C56 0.040(4) 0.056(5) 0.094(7) -0.018(5) 0.026(4) -0.012(3)
C57 0.035(3) 0.071(5) 0.055(5) -0.013(4) -0.001(3) -0.008(3)
C58 0.083(7) 0.060(6) 0.115(10) 0.006(6) -0.031(7) 0.011(5)

loop_
_atom_type_symbol
_atom_type_description
_atom_type_scat_dispersion_real
_atom_type_scat_dispersion_imag
_atom_type_scat_source
C C 0.0034 0.0017 'International Tables Vol C Tables 4.2.6.8 and 6.1.1.4'
H H 0.0000 0.0000 'International Tables Vol C Tables 4.2.6.8 and 6.1.1.4'
F F 0.0186 0.0109 'International Tables Vol C Tables 4.2.6.8 and 6.1.1.4'
Ir Ir -1.5262 8.3627 'International Tables Vol C Tables 4.2.6.8 and 6.1.1.4'
N N 0.0066 0.0035 'International Tables Vol C Tables 4.2.6.8 and 6.1.1.4'
O O 0.0115 0.0065 'International Tables Vol C Tables 4.2.6.8 and 6.1.1.4'
S S 0.1303 0.1311 'International Tables Vol C Tables 4.2.6.8 and 6.1.1.4'
Si Si 0.0865 0.0751 'International Tables Vol C Tables 4.2.6.8 and 6.1.1.4'

loop_
_geom_angle_atom_site_label_1
_geom_angle_atom_site_label_2
_geom_angle_atom_site_label_3
_geom_angle
_geom_angle_site_symmetry_1
_geom_angle_site_symmetry_3
_geom_angle_publ_flag
Si1 Ir1 H 81(2) . . ?
Si1 Ir1 O2 171.94(13) . . ?
O2 Ir1 H 94(2) . . ?
N1 Ir1 H 83(3) . . ?
N1 Ir1 Si1 81.92(12) . . ?
N1 Ir1 O2 91.53(16) . . ?
N1 Ir1 N3 96.75(16) . . ?
N2 Ir1 H 102(3) . . ?
N2 Ir1 Si1 99.92(12) . . ?
N2 Ir1 O2 86.98(16) . . ?
N2 Ir1 N1 175.12(15) . . ?
N2 Ir1 N3 78.38(16) . . ?
N3 Ir1 H 170(3) . . ?
N3 Ir1 Si1 109.42(11) . . ?
N3 Ir1 O2 75.89(15) . . ?
O2 S1 C27 101.8(3) . . ?
O3 S1 O2 115.5(2) . . ?
O3 S1 C27 104.6(2) . . ?
O4 S1 O2 112.5(3) . . ?
O4 S1 O3 116.7(3) . . ?
O4 S1 C27 103.3(3) . . ?
O1 Si1 Ir1 99.42(13) . . ?
O1 Si1 C7 102.6(2) . . ?
O1 Si1 C11 102.0(2) . . ?
C7 Si1 Ir1 115.87(17) . . ?
C7 Si1 C11 112.0(2) . . ?
C11 Si1 Ir1 120.82(17) . . ?
C5 O1 Si1 118.6(3) . . ?
S1 O2 Ir1 136.7(2) . . ?
C1 N1 Ir1 121.6(4) . . ?
C5 N1 Ir1 119.7(3) . . ?
C5 N1 C1 118.7(5) . . ?
C15 N2 Ir1 124.8(3) . . ?
C15 N2 C19 118.2(4) . . ?
C19 N2 Ir1 117.0(3) . . ?
C21 N3 Ir1 113.5(3) . . ?
C25 N3 Ir1 126.7(4) . . ?
C25 N3 C21 119.2(4) . . ?
N1 C1 H1 118.8 . . ?
N1 C1 C2 122.3(5) . . ?
C2 C1 H1 118.8 . . ?
C1 C2 H2 120.0 . . ?
C1 C2 C3 120.0(5) . . ?
C3 C2 H2 120.0 . . ?
C2 C3 C6 120.6(5) . . ?
C4 C3 C2 117.6(5) . . ?
C4 C3 C6 121.8(6) . . ?
C3 C4 H4 119.9 . . ?
C3 C4 C5 120.1(5) . . ?
C5 C4 H4 119.9 . . ?
O1 C5 N1 119.2(4) . . ?
O1 C5 C4 119.6(4) . . ?
N1 C5 C4 121.3(4) . . ?
C3 C6 H6A 109.5 . . ?
C3 C6 H6B 109.5 . . ?
C3 C6 H6C 109.5 . . ?
H6A C6 H6B 109.5 . . ?
H6A C6 H6C 109.5 . . ?
H6B C6 H6C 109.5 . . ?
C8 C7 Si1 113.7(4) . . ?
C8 C7 C10 107.0(5) . . ?
C9 C7 Si1 110.5(4) . . ?
C9 C7 C8 109.5(5) . . ?
C9 C7 C10 108.0(5) . . ?
C10 C7 Si1 108.0(4) . . ?
C7 C8 H8A 109.5 . . ?
C7 C8 H8B 109.5 . . ?
C7 C8 H8C 109.5 . . ?
H8A C8 H8B 109.5 . . ?
H8A C8 H8C 109.5 . . ?
H8B C8 H8C 109.5 . . ?
C7 C9 H9A 109.5 . . ?
C7 C9 H9B 109.5 . . ?
C7 C9 H9C 109.5 . . ?
H9A C9 H9B 109.5 . . ?
H9A C9 H9C 109.5 . . ?
H9B C9 H9C 109.5 . . ?
C7 C10 H10A 109.5 . . ?
C7 C10 H10B 109.5 . . ?
C7 C10 H10C 109.5 . . ?
H10A C10 H10B 109.5 . . ?
H10A C10 H10C 109.5 . . ?
H10B C10 H10C 109.5 . . ?
C12 C11 Si1 111.4(4) . . ?
C13 C11 Si1 110.3(4) . . ?
C13 C11 C12 108.7(4) . . ?
C14 C11 Si1 111.9(3) . . ?
C14 C11 C12 106.3(4) . . ?
C14 C11 C13 108.2(5) . . ?
C11 C12 H12A 109.5 . . ?
C11 C12 H12B 109.5 . . ?
C11 C12 H12C 109.5 . . ?
H12A C12 H12B 109.5 . . ?
H12A C12 H12C 109.5 . . ?
H12B C12 H12C 109.5 . . ?
C11 C13 H13A 109.5 . . ?
C11 C13 H13B 109.5 . . ?
C11 C13 H13C 109.5 . . ?
H13A C13 H13B 109.5 . . ?
H13A C13 H13C 109.5 . . ?
H13B C13 H13C 109.5 . . ?
C11 C14 H14A 109.5 . . ?
C11 C14 H14B 109.5 . . ?
C11 C14 H14C 109.5 . . ?
H14A C14 H14B 109.5 . . ?
H14A C14 H14C 109.5 . . ?
H14B C14 H14C 109.5 . . ?
N2 C15 H15 118.6 . . ?
N2 C15 C16 122.8(4) . . ?
C16 C15 H15 118.6 . . ?
C15 C16 H16 120.1 . . ?
C15 C16 C17 119.9(4) . . ?
C17 C16 H16 120.1 . . ?
C16 C17 C20 121.7(4) . . ?
C18 C17 C16 116.2(5) . . ?
C18 C17 C20 122.1(5) . . ?
C17 C18 H18 119.2 . . ?
C19 C18 C17 121.7(5) . . ?
C19 C18 H18 119.2 . . ?
N2 C19 C18 121.3(4) . . ?
N2 C19 C21 115.0(5) . . ?
C18 C19 C21 123.7(4) . . ?
C17 C20 H20A 109.5 . . ?
C17 C20 H20B 109.5 . . ?
C17 C20 H20C 109.5 . . ?
H20A C20 H20B 109.5 . . ?
H20A C20 H20C 109.5 . . ?
H20B C20 H20C 109.5 . . ?
N3 C21 C19 115.9(4) . . ?
N3 C21 C22 121.1(4) . . ?
C22 C21 C19 123.0(5) . . ?
C21 C22 H22 120.0 . . ?
C23 C22 C21 120.1(5) . . ?
C23 C22 H22 120.0 . . ?
C22 C23 C26 121.2(5) . . ?
C24 C23 C22 117.5(5) . . ?
C24 C23 C26 121.2(5) . . ?
C23 C24 H24 119.9 . . ?
C23 C24 C25 120.3(5) . . ?
C25 C24 H24 119.9 . . ?
N3 C25 C24 121.8(5) . . ?
N3 C25 H25 119.1 . . ?
C24 C25 H25 119.1 . . ?
C23 C26 H26A 109.5 . . ?
C23 C26 H26B 109.5 . . ?
C23 C26 H26C 109.5 . . ?
H26A C26 H26B 109.5 . . ?
H26A C26 H26C 109.5 . . ?
H26B C26 H26C 109.5 . . ?
F1 C27 S1 110.8(4) . . ?
F2 C27 S1 111.5(4) . . ?
F2 C27 F1 108.2(5) . . ?
F2 C27 F3 107.9(4) . . ?
F3 C27 S1 111.1(4) . . ?
F3 C27 F1 107.2(5) . . ?
C52 C51 C57 118.3(9) . . ?
C52 C51 C58 121.7(9) . . ?
C57 C51 C58 119.9(9) . . ?
C51 C52 H52 118.8 . . ?
C53 C52 C51 122.3(10) . . ?
C53 C52 H52 118.8 . . ?
C52 C53 H53 119.9 . . ?
C52 C53 C55 120.1(10) . . ?
C55 C53 H53 119.9 . . ?
C53 C55 H55 120.4 . . ?
C53 C55 C56 119.2(9) . . ?
C56 C55 H55 120.4 . . ?
C55 C56 H56 120.2 . . ?
C55 C56 C57 119.5(9) . . ?
C57 C56 H56 120.2 . . ?
C51 C57 C56 120.5(9) . . ?
C51 C57 H57 119.8 . . ?
C56 C57 H57 119.8 . . ?
C51 C58 H58A 109.5 . . ?
C51 C58 H58B 109.5 . . ?
C51 C58 H58C 109.5 . . ?
H58A C58 H58B 109.5 . . ?
H58A C58 H58C 109.5 . . ?
H58B C58 H58C 109.5 . . ?

loop_
_geom_bond_atom_site_label_1
_geom_bond_atom_site_label_2
_geom_bond_distance
_geom_bond_site_symmetry_2
_geom_bond_publ_flag
Ir1 H 1.53(7) . ?
Ir1 Si1 2.2731(12) . ?
Ir1 O2 2.381(4) . ?
Ir1 N1 2.063(4) . ?
Ir1 N2 2.044(4) . ?
Ir1 N3 2.148(4) . ?
S1 O2 1.448(4) . ?
S1 O3 1.440(4) . ?
S1 O4 1.435(4) . ?
S1 C27 1.828(6) . ?
Si1 O1 1.735(4) . ?
Si1 C7 1.922(5) . ?
Si1 C11 1.924(5) . ?
F1 C27 1.333(7) . ?
F2 C27 1.329(7) . ?
F3 C27 1.333(6) . ?
O1 C5 1.329(6) . ?
N1 C1 1.349(6) . ?
N1 C5 1.341(6) . ?
N2 C15 1.344(6) . ?
N2 C19 1.365(6) . ?
N3 C21 1.353(7) . ?
N3 C25 1.333(6) . ?
C1 H1 0.9300 . ?
C1 C2 1.378(8) . ?
C2 H2 0.9300 . ?
C2 C3 1.390(8) . ?
C3 C4 1.382(7) . ?
C3 C6 1.499(8) . ?
C4 H4 0.9300 . ?
C4 C5 1.405(7) . ?
C6 H6A 0.9600 . ?
C6 H6B 0.9600 . ?
C6 H6C 0.9600 . ?
C7 C8 1.543(8) . ?
C7 C9 1.519(8) . ?
C7 C10 1.544(8) . ?
C8 H8A 0.9600 . ?
C8 H8B 0.9600 . ?
C8 H8C 0.9600 . ?
C9 H9A 0.9600 . ?
C9 H9B 0.9600 . ?
C9 H9C 0.9600 . ?
C10 H10A 0.9600 . ?
C10 H10B 0.9600 . ?
C10 H10C 0.9600 . ?
C11 C12 1.553(8) . ?
C11 C13 1.539(8) . ?
C11 C14 1.520(7) . ?
C12 H12A 0.9600 . ?
C12 H12B 0.9600 . ?
C12 H12C 0.9600 . ?
C13 H13A 0.9600 . ?
C13 H13B 0.9600 . ?
C13 H13C 0.9600 . ?
C14 H14A 0.9600 . ?
C14 H14B 0.9600 . ?
C14 H14C 0.9600 . ?
C15 H15 0.9300 . ?
C15 C16 1.389(8) . ?
C16 H16 0.9300 . ?
C16 C17 1.402(7) . ?
C17 C18 1.401(7) . ?
C17 C20 1.484(8) . ?
C18 H18 0.9300 . ?
C18 C19 1.373(7) . ?
C19 C21 1.479(6) . ?
C20 H20A 0.9600 . ?
C20 H20B 0.9600 . ?
C20 H20C 0.9600 . ?
C21 C22 1.393(6) . ?
C22 H22 0.9300 . ?
C22 C23 1.390(7) . ?
C23 C24 1.379(9) . ?
C23 C26 1.507(7) . ?
C24 H24 0.9300 . ?
C24 C25 1.392(7) . ?
C25 H25 0.9300 . ?
C26 H26A 0.9600 . ?
C26 H26B 0.9600 . ?
C26 H26C 0.9600 . ?
C51 C52 1.376(13) . ?
C51 C57 1.380(12) . ?
C51 C58 1.510(13) . ?
C52 H52 0.9300 . ?
C52 C53 1.358(15) . ?
C53 H53 0.9300 . ?
C53 C55 1.382(16) . ?
C55 H55 0.9300 . ?
C55 C56 1.393(16) . ?
C56 H56 0.9300 . ?
C56 C57 1.402(14) . ?
C57 H57 0.9300 . ?
C58 H58A 0.9600 . ?
C58 H58B 0.9600 . ?
C58 H58C 0.9600 . ?

loop_
_geom_torsion_atom_site_label_1
_geom_torsion_atom_site_label_2
_geom_torsion_atom_site_label_3
_geom_torsion_atom_site_label_4
_geom_torsion
_geom_torsion_site_symmetry_1
_geom_torsion_site_symmetry_2
_geom_torsion_site_symmetry_3
_geom_torsion_site_symmetry_4
_geom_torsion_publ_flag
Ir1 Si1 O1 C5 -12.0(4) . . . . ?
Ir1 N1 C1 C2 -176.7(4) . . . . ?
Ir1 N1 C5 O1 -4.2(6) . . . . ?
Ir1 N1 C5 C4 175.7(4) . . . . ?
Ir1 N2 C15 C16 -178.7(4) . . . . ?
Ir1 N2 C19 C18 179.2(3) . . . . ?
Ir1 N2 C19 C21 -1.8(5) . . . . ?
Ir1 N3 C21 C19 -4.4(5) . . . . ?
Ir1 N3 C21 C22 174.7(3) . . . . ?
Ir1 N3 C25 C24 -172.0(4) . . . . ?
Si1 O1 C5 N1 11.7(6) . . . . ?
Si1 O1 C5 C4 -168.2(4) . . . . ?
O2 S1 C27 F1 -70.0(4) . . . . ?
O2 S1 C27 F2 169.4(4) . . . . ?
O2 S1 C27 F3 49.0(4) . . . . ?
O3 S1 O2 Ir1 2.1(5) . . . . ?
O3 S1 C27 F1 50.6(5) . . . . ?
O3 S1 C27 F2 -70.0(4) . . . . ?
O3 S1 C27 F3 169.6(4) . . . . ?
O4 S1 O2 Ir1 -135.3(4) . . . . ?
O4 S1 C27 F1 173.2(4) . . . . ?
O4 S1 C27 F2 52.6(4) . . . . ?
O4 S1 C27 F3 -67.8(4) . . . . ?
N1 C1 C2 C3 0.1(8) . . . . ?
N2 C15 C16 C17 -0.9(8) . . . . ?
N2 C19 C21 N3 4.2(6) . . . . ?
N2 C19 C21 C22 -175.0(4) . . . . ?
N3 C21 C22 C23 -2.0(7) . . . . ?
C1 N1 C5 O1 178.1(4) . . . . ?
C1 N1 C5 C4 -1.9(7) . . . . ?
C1 C2 C3 C4 0.2(8) . . . . ?
C1 C2 C3 C6 180.0(5) . . . . ?
C2 C3 C4 C5 -1.2(8) . . . . ?
C3 C4 C5 O1 -177.9(5) . . . . ?
C3 C4 C5 N1 2.2(8) . . . . ?
C5 N1 C1 C2 0.8(7) . . . . ?
C6 C3 C4 C5 178.9(5) . . . . ?
C7 Si1 O1 C5 107.4(4) . . . . ?
C11 Si1 O1 C5 -136.5(4) . . . . ?
C15 N2 C19 C18 -1.5(7) . . . . ?
C15 N2 C19 C21 177.5(4) . . . . ?
C15 C16 C17 C18 -0.9(7) . . . . ?
C15 C16 C17 C20 179.2(5) . . . . ?
C16 C17 C18 C19 1.5(7) . . . . ?
C17 C18 C19 N2 -0.3(7) . . . . ?
C17 C18 C19 C21 -179.3(4) . . . . ?
C18 C19 C21 N3 -176.8(4) . . . . ?
C18 C19 C21 C22 4.0(7) . . . . ?
C19 N2 C15 C16 2.1(7) . . . . ?
C19 C21 C22 C23 177.1(4) . . . . ?
C20 C17 C18 C19 -178.6(5) . . . . ?
C21 N3 C25 C24 -1.8(8) . . . . ?
C21 C22 C23 C24 -0.8(7) . . . . ?
C21 C22 C23 C26 177.9(5) . . . . ?
C22 C23 C24 C25 2.2(8) . . . . ?
C23 C24 C25 N3 -1.0(8) . . . . ?
C25 N3 C21 C19 -175.9(4) . . . . ?
C25 N3 C21 C22 3.2(7) . . . . ?
C26 C23 C24 C25 -176.4(5) . . . . ?
C27 S1 O2 Ir1 114.8(4) . . . . ?
C51 C52 C53 C55 0.0(15) . . . . ?
C52 C51 C57 C56 -1.2(12) . . . . ?
C52 C53 C55 C56 -1.2(13) . . . . ?
C53 C55 C56 C57 1.2(12) . . . . ?
C55 C56 C57 C51 0.0(12) . . . . ?
C57 C51 C52 C53 1.1(14) . . . . ?
C58 C51 C52 C53 -178.9(10) . . . . ?
C58 C51 C57 C56 178.9(9) . . . . ?
